data_7216252
loop_
_publ_author_name
'Fujiyama, Shinjiro'
'Seino, Shintaro'
'Kamiya, Natsumi'
'Nishi, Koji'
'Yoza, Kenji'
'Yokomori, Yoshinobu'

_publ_section_title
;
 Adsorption structures of non-aromatic hydrocarbons on silicalite-1 using
 the single-crystal X-ray diffraction method.
;
_journal_issue 30
_journal_name_full 'Physical chemistry chemical physics : PCCP'
_journal_page_first 15839
_journal_page_last 15845
_journal_paper_doi 10.1039/c4cp01860e
_journal_volume 16
_journal_year 2014
_chemical_formula_sum 'C8 O48 Si24'
_chemical_formula_weight 1538.2
_chemical_name_systematic
; 
 ? 
;
_space_group_IT_number 14
_symmetry_cell_setting monoclinic
_symmetry_space_group_name_Hall '-P 2yn'
_symmetry_space_group_name_H-M 'P 1 21/n 1'
_atom_sites_solution_hydrogens none
_atom_sites_solution_primary direct
_atom_sites_solution_secondary difmap
_audit_creation_method SHELXL-97
_cell_angle_alpha 90.00
_cell_angle_beta 90.088(8)
_cell_angle_gamma 90.00
_cell_formula_units_Z 4
_cell_length_a 13.467(8)
_cell_length_b 20.219(11)
_cell_length_c 19.994(11)
_cell_measurement_temperature 296(2)
_cell_volume 5444(5)
_computing_cell_refinement 'Bruker XSCANS'
_computing_data_collection 'Bruker XSCANS'
_computing_data_reduction 'Bruker SHELXTL'
_computing_molecular_graphics 'Bruker SHELXTL'
_computing_publication_material 'Bruker SHELXTL'
_computing_structure_refinement 'SHELXL-97 (Sheldrick, 1997)'
_computing_structure_solution 'SHELXS-97 (Sheldrick, 1990)'
_diffrn_ambient_temperature 296(2)
_diffrn_measured_fraction_theta_full 0.948
_diffrn_measured_fraction_theta_max 0.948
_diffrn_measurement_device_type 'Bruker P4'
_diffrn_measurement_method '\w scans'
_diffrn_radiation_monochromator graphite
_diffrn_radiation_source 'fine-focus sealed tube'
_diffrn_radiation_type MoK\a
_diffrn_radiation_wavelength 0.71073
_diffrn_reflns_av_R_equivalents 0.1028
_diffrn_reflns_av_sigmaI/netI 0.1273
_diffrn_reflns_limit_h_max 18
_diffrn_reflns_limit_h_min -18
_diffrn_reflns_limit_k_max 26
_diffrn_reflns_limit_k_min -26
_diffrn_reflns_limit_l_max 25
_diffrn_reflns_limit_l_min -26
_diffrn_reflns_number 64115
_diffrn_reflns_theta_full 28.71
_diffrn_reflns_theta_max 28.71
_diffrn_reflns_theta_min 1.43
_exptl_absorpt_coefficient_mu 0.669
_exptl_absorpt_correction_T_max 0.9478
_exptl_absorpt_correction_T_min 0.9087
_exptl_absorpt_correction_type analytical
_exptl_crystal_density_diffrn 1.896
_exptl_crystal_density_method 'not measured'
_exptl_crystal_F_000 3136
_exptl_crystal_size_max 0.15
_exptl_crystal_size_mid 0.12
_exptl_crystal_size_min 0.08
_refine_diff_density_max 0.538
_refine_diff_density_min -0.499
_refine_diff_density_rms 0.117
_refine_ls_extinction_method none
_refine_ls_goodness_of_fit_ref 0.835
_refine_ls_hydrogen_treatment none
_refine_ls_matrix_type full
_refine_ls_number_parameters 698
_refine_ls_number_reflns 13341
_refine_ls_number_restraints 15
_refine_ls_restrained_S_all 0.841
_refine_ls_R_factor_all 0.1345
_refine_ls_R_factor_gt 0.0498
_refine_ls_shift/su_max 0.000
_refine_ls_shift/su_mean 0.000
_refine_ls_structure_factor_coef Fsqd
_refine_ls_weighting_details 'calc w=1/[\s^2^(Fo^2^)+(0.0479P)^2^+0.0000P] where P=(Fo^2^+2Fc^2^)/3'
_refine_ls_weighting_scheme calc
_refine_ls_wR_factor_gt 0.1125
_refine_ls_wR_factor_ref 0.1347
_reflns_number_gt 5700
_reflns_number_total 13341
_reflns_threshold_expression >2sigma(I)
_cod_data_source_file c4cp01860e1.cif
_cod_data_source_block f_seino_1-butene_twin_36_ss151
_cod_depositor_comments
;
The following automatic conversions were performed:

'_symmetry_cell_setting' value 'Monoclinic' changed to 'monoclinic'
according to
/usr/data/users/saulius/crontab/automatic-downloads/rss-feeds/RSC/lib/dictionaries/cif_core.dic
dictionary named 'cif_core.dic' version 2.4.2 from
2011-04-26.

'_exptl_absorpt_correction_type' value 'Analytical'
changed to 'analytical' according to
/usr/data/users/saulius/crontab/automatic-downloads/rss-feeds/RSC/lib/dictionaries/cif_core.dic
dictionary named 'cif_core.dic' version 2.4.2 from 2011-04-26.

Automatic conversion script
Id: cif_fix_values 2281 2013-09-26 08:29:07Z andrius 

 Adding full bibliography for 7216252--7216267.cif.
;
_cod_original_sg_symbol_H-M P2(1)/n
_cod_database_code 7216252

loop_
_symmetry_equiv_pos_as_xyz
'x, y, z'
'-x+1/2, y+1/2, -z+1/2'
'-x, -y, -z'
'x-1/2, -y-1/2, z-1/2'

loop_
_atom_site_label
_atom_site_type_symbol
_atom_site_fract_x
_atom_site_fract_y
_atom_site_fract_z
_atom_site_U_iso_or_equiv
_atom_site_adp_type
_atom_site_occupancy
_atom_site_symmetry_multiplicity
_atom_site_calc_flag
_atom_site_refinement_flags
_atom_site_disorder_assembly
_atom_site_disorder_group
C101 C 0.016(3) 0.477(2) 0.4741(17) 0.148(16) Uiso 0.50 1 d PD . 1
C102 C -0.022(4) 0.480(2) 0.5369(17) 0.25(3) Uiso 0.50 1 d PD . 1
C103 C -0.011(3) 0.522(2) 0.5945(18) 0.21(2) Uiso 0.50 1 d PD . 1
C104 C 0.027(7) 0.505(4) 0.666(2) 0.52(6) Uiso 0.50 1 d PD A 1
C204 C 0.600(4) 0.008(3) 0.268(2) 0.39(3) Uiso 0.50 1 d PD B 2
C203 C 0.511(3) -0.001(3) 0.3144(18) 0.29(3) Uiso 0.50 1 d PD B 2
C202 C 0.511(3) 0.0019(19) 0.3901(17) 0.180(17) Uiso 0.50 1 d PD B 2
C201 C 0.477(3) -0.0054(19) 0.4533(16) 0.170(16) Uiso 0.50 1 d PD . 2
C301 C 0.808(3) 0.9220(15) 0.249(3) 0.58(3) Uiso 1 1 d D C 3
C302 C 0.855(2) 0.8641(12) 0.256(2) 0.332(12) Uiso 1 1 d D C 3
C303 C 0.8919(15) 0.8003(11) 0.2409(15) 0.247(9) Uiso 1 1 d D C 3
C304 C 0.8494(18) 0.7338(10) 0.248(2) 0.342(13) Uiso 1 1 d D C 3
Si16 Si 0.53036(17) 0.62178(11) 0.93640(13) 0.0161(5) Uani 1 1 d . . .
Si1 Si 0.67325(18) 0.57874(11) 1.05680(14) 0.0160(5) Uani 1 1 d . . .
Si2 Si 0.82436(19) 0.68949(12) 1.02988(11) 0.0182(5) Uani 1 1 d . . .
Si3 Si 1.04321(17) 0.72064(11) 1.06198(14) 0.0184(5) Uani 1 1 d . . .
Si4 Si 1.03298(17) 0.87694(11) 1.06275(13) 0.0154(5) Uani 1 1 d . . .
Si5 Si 0.82042(19) 0.92558(11) 1.02819(11) 0.0152(5) Uani 1 1 d . . .
Si6 Si 0.67879(17) 0.80905(11) 1.05717(13) 0.0166(5) Uani 1 1 d . . .
Si7 Si 0.6772(2) 0.57581(11) 0.82861(13) 0.0163(5) Uani 1 1 d . . .
Si8 Si 0.81980(17) 0.68992(12) 0.87219(12) 0.0157(5) Uani 1 1 d . . .
Si9 Si 1.03234(18) 0.72595(12) 0.82496(12) 0.0165(6) Uani 1 1 d . . .
Si10 Si 1.03002(19) 0.87996(12) 0.82492(12) 0.0181(6) Uani 1 1 d . . .
Si11 Si 0.82005(19) 0.92886(11) 0.87009(13) 0.0158(5) Uani 1 1 d . . .
Si12 Si 0.68226(18) 0.81102(12) 0.83100(12) 0.0166(5) Uani 1 1 d . . .
Si13 Si 0.66339(17) 0.57393(11) 0.44204(14) 0.0162(5) Uani 1 1 d . . .
Si14 Si 0.80950(18) 0.68988(13) 0.47176(11) 0.0168(5) Uani 1 1 d . . .
Si15 Si 1.02885(16) 0.72165(11) 0.43861(13) 0.0163(5) Uani 1 1 d . . .
Si17 Si 0.81686(19) 0.92923(11) 0.47213(11) 0.0139(5) Uani 1 1 d . . .
Si18 Si 0.67668(18) 0.81348(11) 0.43821(13) 0.0164(5) Uani 1 1 d . . .
Si19 Si 0.68005(19) 0.57640(11) 0.67262(12) 0.0162(6) Uani 1 1 d . . .
Si20 Si 0.82262(18) 0.68940(12) 0.63032(13) 0.0183(5) Uani 1 1 d . . .
Si21 Si 1.03783(18) 0.72611(12) 0.66964(12) 0.0169(6) Uani 1 1 d . . .
Si22 Si 1.03346(18) 0.88090(12) 0.67127(12) 0.0178(6) Uani 1 1 d . . .
Si23 Si 0.8199(2) 0.92905(11) 0.62998(13) 0.0167(5) Uani 1 1 d . . .
Si24 Si 0.69213(18) 0.80958(12) 0.67692(11) 0.0176(5) Uani 1 1 d . . .
O1 O 0.7683(4) 0.6245(3) 1.0554(4) 0.0364(17) Uani 1 1 d . . .
O2 O 0.9318(4) 0.6923(3) 1.0626(3) 0.0313(15) Uani 1 1 d . . .
O3 O 1.0429(5) 0.7991(3) 1.0540(4) 0.0430(16) Uani 1 1 d . . .
O4 O 0.9189(4) 0.8980(3) 1.0643(3) 0.0318(15) Uani 1 1 d . . .
O5 O 0.7262(4) 0.8814(3) 1.0498(4) 0.0295(15) Uani 1 1 d . . .
O6 O 0.7636(4) 0.7542(3) 1.0505(4) 0.0438(18) Uani 1 1 d . . .
O7 O 0.7678(5) 0.6257(3) 0.8442(4) 0.041(2) Uani 1 1 d . . .
O8 O 0.9272(4) 0.6944(3) 0.8367(3) 0.0370(16) Uani 1 1 d . . .
O9 O 1.0282(5) 0.8035(3) 0.8446(3) 0.0315(17) Uani 1 1 d . . .
O10 O 0.9207(5) 0.9097(3) 0.8340(3) 0.0349(17) Uani 1 1 d . . .
O11 O 0.7326(5) 0.8808(3) 0.8476(3) 0.0313(17) Uani 1 1 d . . .
O12 O 0.7552(5) 0.7536(3) 0.8552(3) 0.045(2) Uani 1 1 d . . .
O13 O 0.8326(5) 0.6851(3) 0.9509(3) 0.0518(19) Uani 1 1 d . . .
O14 O 0.8349(4) 0.9223(3) 0.9487(3) 0.0362(15) Uani 1 1 d . . .
O15 O 0.6164(5) 0.5851(3) 1.1257(3) 0.0353(18) Uani 1 1 d . . .
O16 O 0.6017(5) 0.5994(3) 0.9963(3) 0.045(2) Uani 1 1 d . . .
O17 O 0.5801(4) 0.5979(3) 0.8671(3) 0.0273(15) Uani 1 1 d . . .
O18 O 0.6292(4) 0.8036(3) 1.1295(3) 0.0271(14) Uani 1 1 d . . .
O19 O 0.5939(5) 0.7984(3) 1.0022(3) 0.0396(17) Uani 1 1 d . . .
O20 O 0.5799(4) 0.8035(3) 0.8716(3) 0.0327(15) Uani 1 1 d . . .
O21 O 0.7973(4) 0.9995(2) 1.0532(3) 0.0280(15) Uani 1 1 d . . .
O22 O 0.7902(5) 1.0029(3) 0.8507(3) 0.0276(16) Uani 1 1 d . . .
O23 O 0.6525(3) 0.57720(19) 0.7496(4) 0.0312(10) Uani 1 1 d . . .
O24 O 0.6571(3) 0.8049(2) 0.7536(3) 0.0294(10) Uani 1 1 d . . .
O25 O 1.0602(3) 0.71656(17) 0.7485(3) 0.0259(10) Uani 1 1 d . . .
O26 O 1.0641(3) 0.88985(18) 0.7480(4) 0.0244(10) Uani 1 1 d . . .
O27 O 0.7558(4) 0.6244(3) 0.4449(4) 0.0402(18) Uani 1 1 d . . .
O28 O 0.9220(4) 0.6890(3) 0.4445(3) 0.0292(14) Uani 1 1 d . . .
O29 O 1.0172(5) 0.7998(3) 0.4363(3) 0.0453(18) Uani 1 1 d . . .
O30 O 0.9250(4) 0.9125(3) 0.4420(4) 0.0360(16) Uani 1 1 d . . .
O31 O 0.7358(4) 0.8814(3) 0.4388(3) 0.0273(15) Uani 1 1 d . . .
O32 O 0.7544(4) 0.7534(3) 0.4428(3) 0.0368(16) Uani 1 1 d . . .
O33 O 0.7721(5) 0.6233(3) 0.6589(3) 0.0333(18) Uani 1 1 d . . .
O34 O 0.9379(4) 0.6882(3) 0.6482(3) 0.0255(14) Uani 1 1 d . . .
O35 O 1.0258(5) 0.8025(3) 0.6522(3) 0.0338(17) Uani 1 1 d . . .
O36 O 0.9282(5) 0.9143(3) 0.6568(3) 0.048(2) Uani 1 1 d . . .
O37 O 0.7399(5) 0.8799(3) 0.6639(3) 0.042(2) Uani 1 1 d . . .
O38 O 0.7724(5) 0.7532(3) 0.6649(3) 0.0414(18) Uani 1 1 d . . .
O39 O 0.8073(5) 0.6939(3) 0.5514(3) 0.0526(18) Uani 1 1 d . . .
O40 O 0.8178(5) 0.9190(3) 0.5505(3) 0.0407(17) Uani 1 1 d . . .
O41 O 0.6082(5) 0.5811(3) 0.3707(3) 0.0343(17) Uani 1 1 d . . .
O42 O 0.5854(5) 0.5889(3) 0.5009(3) 0.0330(16) Uani 1 1 d . . .
O43 O 0.5838(4) 0.6022(3) 0.6320(3) 0.0317(16) Uani 1 1 d . . .
O44 O 0.6146(4) 0.8110(3) 0.3704(3) 0.0273(14) Uani 1 1 d . . .
O45 O 0.6040(5) 0.8117(3) 0.5015(3) 0.0352(16) Uani 1 1 d . . .
O46 O 1.0954(4) 0.7006(3) 1.1306(3) 0.0418(18) Uani 1 1 d . . .
O47 O 0.7905(4) 1.0039(3) 0.4551(3) 0.0227(15) Uani 1 1 d . . .
O48 O 0.7901(5) 1.0043(3) 0.6489(3) 0.0321(17) Uani 1 1 d . . .

loop_
_atom_site_aniso_label
_atom_site_aniso_U_11
_atom_site_aniso_U_22
_atom_site_aniso_U_33
_atom_site_aniso_U_23
_atom_site_aniso_U_13
_atom_site_aniso_U_12
Si16 0.0180(13) 0.0153(12) 0.0148(13) 0.0010(11) -0.0006(12) 0.0027(10)
Si1 0.0221(12) 0.0100(11) 0.0158(12) -0.0006(11) -0.0027(12) 0.0020(9)
Si2 0.0237(13) 0.0152(12) 0.0157(11) -0.0006(10) 0.0011(9) -0.0024(12)
Si3 0.0207(12) 0.0167(12) 0.0177(13) -0.0033(11) -0.0019(11) -0.0011(9)
Si4 0.0168(12) 0.0142(12) 0.0152(13) -0.0011(11) -0.0011(12) 0.0015(10)
Si5 0.0199(14) 0.0115(12) 0.0143(13) 0.0000(9) -0.0017(11) -0.0004(11)
Si6 0.0173(11) 0.0154(11) 0.0172(11) -0.0002(12) 0.0044(11) -0.0045(10)
Si7 0.0225(14) 0.0132(13) 0.0130(13) -0.0017(10) 0.0022(12) -0.0034(11)
Si8 0.0146(11) 0.0159(12) 0.0166(11) 0.0005(12) 0.0000(11) -0.0015(11)
Si9 0.0221(14) 0.0155(13) 0.0117(13) 0.0012(10) 0.0006(11) 0.0011(10)
Si10 0.0257(15) 0.0171(13) 0.0115(13) -0.0022(10) 0.0006(12) -0.0008(11)
Si11 0.0192(13) 0.0145(13) 0.0138(12) 0.0008(11) 0.0013(12) 0.0007(10)
Si12 0.0195(11) 0.0165(12) 0.0138(11) 0.0000(10) 0.0012(10) -0.0008(11)
Si13 0.0195(13) 0.0142(11) 0.0148(12) 0.0011(11) -0.0022(11) -0.0006(9)
Si14 0.0167(12) 0.0168(12) 0.0169(11) 0.0028(11) 0.0019(9) -0.0010(11)
Si15 0.0197(12) 0.0157(11) 0.0136(12) -0.0024(10) 0.0011(11) 0.0011(9)
Si17 0.0169(13) 0.0092(12) 0.0155(13) 0.0007(9) 0.0002(11) -0.0013(10)
Si18 0.0200(12) 0.0126(11) 0.0165(12) 0.0012(11) -0.0001(11) -0.0034(10)
Si19 0.0205(14) 0.0147(13) 0.0134(13) 0.0008(10) 0.0001(12) 0.0007(11)
Si20 0.0200(12) 0.0163(12) 0.0185(12) 0.0004(12) 0.0002(11) -0.0006(12)
Si21 0.0199(14) 0.0168(13) 0.0140(13) -0.0032(10) -0.0008(11) -0.0019(10)
Si22 0.0215(14) 0.0177(13) 0.0143(13) 0.0012(11) -0.0017(12) 0.0002(11)
Si23 0.0237(13) 0.0116(12) 0.0150(13) 0.0003(11) -0.0001(13) -0.0003(11)
Si24 0.0231(12) 0.0145(11) 0.0151(11) -0.0033(10) 0.0041(10) -0.0035(11)
O1 0.032(4) 0.016(3) 0.061(5) 0.020(4) -0.001(4) -0.009(3)
O2 0.022(3) 0.037(4) 0.035(4) 0.013(3) -0.003(3) -0.008(3)
O3 0.056(4) 0.012(3) 0.061(4) -0.001(3) -0.004(4) 0.002(3)
O4 0.019(3) 0.050(4) 0.026(4) 0.005(3) 0.003(3) 0.013(3)
O5 0.019(3) 0.012(3) 0.058(4) 0.003(3) 0.005(3) -0.007(2)
O6 0.031(4) 0.018(3) 0.082(5) -0.004(4) 0.008(4) 0.010(3)
O7 0.047(5) 0.019(4) 0.059(5) -0.007(3) -0.003(4) -0.020(3)
O8 0.016(3) 0.045(4) 0.050(4) -0.005(3) 0.016(3) -0.006(3)
O9 0.056(5) 0.014(3) 0.025(3) 0.003(3) 0.003(3) 0.004(3)
O10 0.025(4) 0.050(4) 0.030(4) 0.008(3) 0.013(3) 0.018(3)
O11 0.027(4) 0.019(3) 0.047(4) -0.013(3) -0.011(3) -0.009(3)
O12 0.041(4) 0.030(4) 0.063(5) 0.009(3) -0.007(3) 0.021(3)
O13 0.068(5) 0.075(5) 0.013(3) -0.002(4) -0.002(3) 0.007(4)
O14 0.048(4) 0.042(4) 0.019(3) -0.006(3) -0.003(3) 0.010(3)
O15 0.047(4) 0.041(4) 0.017(4) -0.005(3) 0.013(3) 0.020(3)
O16 0.038(4) 0.074(5) 0.024(4) 0.008(4) -0.014(3) 0.020(4)
O17 0.023(3) 0.039(4) 0.020(3) -0.004(3) 0.007(3) 0.007(3)
O18 0.024(3) 0.048(4) 0.009(3) 0.006(3) 0.002(2) -0.002(3)
O19 0.035(4) 0.063(5) 0.021(3) -0.006(3) -0.014(3) -0.020(4)
O20 0.027(3) 0.050(4) 0.021(3) 0.005(3) 0.007(3) 0.002(3)
O21 0.031(4) 0.014(3) 0.039(4) -0.004(3) 0.000(3) -0.004(3)
O22 0.030(4) 0.011(3) 0.042(4) 0.006(3) 0.003(3) 0.003(3)
O23 0.036(3) 0.047(3) 0.010(2) 0.004(4) -0.001(4) 0.007(2)
O24 0.035(3) 0.041(2) 0.013(2) 0.003(4) 0.002(3) -0.012(2)
O25 0.031(3) 0.034(2) 0.013(2) 0.003(3) 0.002(4) 0.0024(19)
O26 0.024(3) 0.035(2) 0.014(2) -0.007(4) 0.002(4) -0.0031(19)
O27 0.028(4) 0.025(4) 0.068(5) 0.002(4) -0.001(4) -0.016(3)
O28 0.013(3) 0.030(3) 0.045(4) -0.001(4) 0.010(3) -0.002(3)
O29 0.063(4) 0.009(3) 0.064(4) 0.002(3) 0.004(4) -0.007(3)
O30 0.020(3) 0.038(3) 0.051(4) 0.005(4) 0.014(3) 0.012(3)
O31 0.034(3) 0.019(3) 0.029(3) 0.008(3) -0.012(3) -0.011(3)
O32 0.045(4) 0.021(3) 0.044(4) 0.009(3) 0.011(4) 0.014(3)
O33 0.026(4) 0.020(4) 0.055(5) 0.007(3) 0.011(3) -0.007(3)
O34 0.022(3) 0.015(3) 0.039(4) -0.001(2) -0.006(2) -0.003(3)
O35 0.056(5) 0.013(3) 0.032(4) 0.002(3) -0.009(3) -0.004(3)
O36 0.035(4) 0.053(5) 0.057(5) -0.011(4) -0.018(4) 0.025(4)
O37 0.064(5) 0.025(4) 0.038(4) 0.000(3) 0.024(4) -0.015(3)
O38 0.043(4) 0.025(3) 0.056(4) -0.014(3) 0.007(3) 0.015(3)
O39 0.056(4) 0.089(5) 0.012(3) 0.001(4) -0.001(3) 0.005(4)
O40 0.071(5) 0.040(4) 0.011(3) -0.008(3) -0.002(4) -0.001(3)
O41 0.047(4) 0.035(4) 0.021(4) -0.001(3) -0.015(3) 0.022(3)
O42 0.030(4) 0.042(4) 0.027(4) -0.006(3) 0.013(3) 0.008(3)
O43 0.018(3) 0.056(4) 0.022(4) 0.012(3) -0.004(3) 0.011(3)
O44 0.032(3) 0.026(3) 0.025(3) -0.002(3) -0.014(3) -0.007(3)
O45 0.041(4) 0.037(4) 0.028(3) 0.007(3) 0.013(3) 0.001(3)
O46 0.031(3) 0.071(5) 0.024(3) 0.018(4) -0.012(3) 0.004(4)
O47 0.026(4) 0.015(3) 0.026(3) 0.009(3) 0.003(3) -0.003(2)
O48 0.029(4) 0.015(3) 0.052(5) -0.006(3) 0.000(4) 0.001(3)

loop_
_atom_type_symbol
_atom_type_description
_atom_type_scat_dispersion_real
_atom_type_scat_dispersion_imag
_atom_type_scat_source
C C 0.0033 0.0016 'International Tables Vol C Tables 4.2.6.8 and 6.1.1.4'
H H 0.0000 0.0000 'International Tables Vol C Tables 4.2.6.8 and 6.1.1.4'
O O 0.0106 0.0060 'International Tables Vol C Tables 4.2.6.8 and 6.1.1.4'
Si Si 0.0817 0.0704 'International Tables Vol C Tables 4.2.6.8 and 6.1.1.4'

loop_
_geom_angle_atom_site_label_1
_geom_angle_atom_site_label_2
_geom_angle_atom_site_label_3
_geom_angle
_geom_angle_site_symmetry_1
_geom_angle_site_symmetry_3
C102 C101 C102 103(5) 3_566 .
C102 C101 C103 76(4) 3_566 3_566
C102 C101 C103 155(4) . 3_566
C102 C101 C101 66(4) 3_566 3_566
C102 C101 C101 37(2) . 3_566
C103 C101 C101 134(5) 3_566 3_566
C101 C102 C101 77(5) 3_566 .
C101 C102 C103 67(4) 3_566 .
C101 C102 C103 136(4) . .
C101 C102 C102 48(3) 3_566 3_566
C101 C102 C102 29.3(19) . 3_566
C103 C102 C102 110(4) . 3_566
C101 C103 C102 37(2) 3_566 .
C101 C103 C104 159(5) 3_566 .
C102 C103 C104 129(4) . .
C202 C203 C204 127(3) . .
C201 C202 C203 158(4) . .
C202 C201 C201 139(4) . 3_656
C301 C302 C303 159(5) . .
C302 C303 C304 133(2) . .
O30 Si16 O29 109.6(3) 4_576 4_576
O30 Si16 O16 111.1(4) 4_576 .
O29 Si16 O16 110.4(4) 4_576 .
O30 Si16 O17 107.6(4) 4_576 .
O29 Si16 O17 110.0(4) 4_576 .
O16 Si16 O17 108.0(4) . .
O1 Si1 O15 111.2(4) . .
O1 Si1 O16 108.7(4) . .
O15 Si1 O16 110.2(4) . .
O1 Si1 O47 107.6(3) . 2_646
O15 Si1 O47 110.6(3) . 2_646
O16 Si1 O47 108.4(4) . 2_646
O13 Si2 O2 110.4(4) . .
O13 Si2 O6 109.8(4) . .
O2 Si2 O6 109.3(4) . .
O13 Si2 O1 107.8(4) . .
O2 Si2 O1 109.1(3) . .
O6 Si2 O1 110.4(4) . .
O46 Si3 O3 109.9(4) . .
O46 Si3 O45 108.8(4) . 4_676
O3 Si3 O45 109.3(4) . 4_676
O46 Si3 O2 108.2(4) . .
O3 Si3 O2 110.7(3) . .
O45 Si3 O2 109.8(4) 4_676 .
O42 Si4 O3 108.0(4) 4_676 .
O42 Si4 O4 109.2(4) 4_676 .
O3 Si4 O4 110.3(3) . .
O42 Si4 O43 111.7(4) 4_676 4_676
O3 Si4 O43 108.7(4) . 4_676
O4 Si4 O43 108.9(4) . 4_676
O14 Si5 O21 111.8(3) . .
O14 Si5 O4 109.2(3) . .
O21 Si5 O4 110.1(3) . .
O14 Si5 O5 109.8(4) . .
O21 Si5 O5 106.2(3) . .
O4 Si5 O5 109.6(3) . .
O6 Si6 O18 109.2(4) . .
O6 Si6 O19 111.1(4) . .
O18 Si6 O19 108.3(4) . .
O6 Si6 O5 109.9(3) . .
O18 Si6 O5 108.2(4) . .
O19 Si6 O5 110.1(4) . .
O48 Si7 O17 110.5(4) 2_646 .
O48 Si7 O7 107.9(4) 2_646 .
O17 Si7 O7 110.8(4) . .
O48 Si7 O23 110.6(3) 2_646 .
O17 Si7 O23 107.5(3) . .
O7 Si7 O23 109.5(3) . .
O7 Si8 O13 110.4(4) . .
O7 Si8 O12 110.4(4) . .
O13 Si8 O12 108.7(4) . .
O7 Si8 O8 106.8(4) . .
O13 Si8 O8 110.1(3) . .
O12 Si8 O8 110.6(4) . .
O8 Si9 O25 108.1(3) . .
O8 Si9 O44 110.2(3) . 4_676
O25 Si9 O44 108.9(3) . 4_676
O8 Si9 O9 109.0(4) . .
O25 Si9 O9 111.0(3) . .
O44 Si9 O9 109.6(3) 4_676 .
O9 Si10 O10 108.8(4) . .
O9 Si10 O41 110.2(3) . 4_676
O10 Si10 O41 110.8(4) . 4_676
O9 Si10 O26 111.0(3) . .
O10 Si10 O26 108.9(3) . .
O41 Si10 O26 107.2(3) 4_676 .
O10 Si11 O14 108.9(4) . .
O10 Si11 O11 110.8(4) . .
O14 Si11 O11 108.6(4) . .
O10 Si11 O22 109.5(4) . .
O14 Si11 O22 110.5(3) . .
O11 Si11 O22 108.6(4) . .
O24 Si12 O12 111.7(3) . .
O24 Si12 O11 111.1(3) . .
O12 Si12 O11 108.6(4) . .
O24 Si12 O20 107.6(3) . .
O12 Si12 O20 107.8(4) . .
O11 Si12 O20 110.0(4) . .
O21 Si13 O42 110.5(4) 2_646 .
O21 Si13 O27 109.8(3) 2_646 .
O42 Si13 O27 111.1(4) . .
O21 Si13 O41 106.8(3) 2_646 .
O42 Si13 O41 109.2(4) . .
O27 Si13 O41 109.2(4) . .
O32 Si14 O39 108.2(4) . .
O32 Si14 O27 109.6(4) . .
O39 Si14 O27 111.6(4) . .
O32 Si14 O28 108.9(3) . .
O39 Si14 O28 110.9(3) . .
O27 Si14 O28 107.6(3) . .
O28 Si15 O29 109.1(3) . .
O28 Si15 O20 108.8(4) . 4_675
O29 Si15 O20 109.6(4) . 4_675
O28 Si15 O19 109.3(4) . 4_675
O29 Si15 O19 109.3(4) . 4_675
O20 Si15 O19 110.6(3) 4_675 4_675
O40 Si17 O47 109.8(3) . .
O40 Si17 O31 109.7(3) . .
O47 Si17 O31 109.4(3) . .
O40 Si17 O30 109.7(4) . .
O47 Si17 O30 108.7(3) . .
O31 Si17 O30 109.5(4) . .
O31 Si18 O44 107.2(3) . .
O31 Si18 O45 108.7(4) . .
O44 Si18 O45 110.6(3) . .
O31 Si18 O32 109.1(3) . .
O44 Si18 O32 111.5(4) . .
O45 Si18 O32 109.6(4) . .
O23 Si19 O33 110.3(3) . .
O23 Si19 O22 110.5(3) . 2_646
O33 Si19 O22 107.9(4) . 2_646
O23 Si19 O43 107.2(3) . .
O33 Si19 O43 110.3(4) . .
O22 Si19 O43 110.7(4) 2_646 .
O34 Si20 O39 110.4(3) . .
O34 Si20 O33 108.7(3) . .
O39 Si20 O33 110.2(4) . .
O34 Si20 O38 109.0(3) . .
O39 Si20 O38 108.9(4) . .
O33 Si20 O38 109.6(4) . .
O18 Si21 O35 109.6(4) 4_675 .
O18 Si21 O34 109.5(3) 4_675 .
O35 Si21 O34 108.7(3) . .
O18 Si21 O25 107.7(3) 4_675 .
O35 Si21 O25 110.4(3) . .
O34 Si21 O25 111.0(3) . .
O36 Si22 O15 109.6(4) . 4_675
O36 Si22 O26 110.7(3) . .
O15 Si22 O26 108.6(3) 4_675 .
O36 Si22 O35 108.2(4) . .
O15 Si22 O35 109.2(3) 4_675 .
O26 Si22 O35 110.5(3) . .
O36 Si23 O40 109.1(4) . .
O36 Si23 O37 110.9(4) . .
O40 Si23 O37 109.1(4) . .
O36 Si23 O48 109.1(4) . .
O40 Si23 O48 110.4(3) . .
O37 Si23 O48 108.3(4) . .
O37 Si24 O38 110.1(4) . .
O37 Si24 O24 109.2(3) . .
O38 Si24 O24 107.7(3) . .
O37 Si24 O46 110.5(4) . 4_575
O38 Si24 O46 111.7(4) . 4_575
O24 Si24 O46 107.6(3) . 4_575
Si1 O1 Si2 150.4(5) . .
Si2 O2 Si3 149.3(4) . .
Si4 O3 Si3 167.0(5) . .
Si4 O4 Si5 151.3(5) . .
Si6 O5 Si5 147.6(4) . .
Si2 O6 Si6 163.1(5) . .
Si8 O7 Si7 156.7(5) . .
Si9 O8 Si8 153.8(4) . .
Si10 O9 Si9 151.5(4) . .
Si11 O10 Si10 158.5(5) . .
Si11 O11 Si12 155.6(5) . .
Si8 O12 Si12 172.1(5) . .
Si8 O13 Si2 167.7(5) . .
Si11 O14 Si5 164.1(4) . .
Si1 O15 Si22 150.6(5) . 4_576
Si16 O16 Si1 178.6(5) . .
Si7 O17 Si16 147.8(4) . .
Si21 O18 Si6 143.9(4) 4_576 .
Si15 O19 Si6 166.6(5) 4_576 .
Si15 O20 Si12 145.9(4) 4_576 .
Si13 O21 Si5 146.1(4) 2_656 .
Si11 O22 Si19 150.8(5) . 2_656
Si19 O23 Si7 154.5(3) . .
Si12 O24 Si24 149.5(3) . .
Si9 O25 Si21 151.9(3) . .
Si22 O26 Si10 145.6(3) . .
Si14 O27 Si13 152.2(5) . .
Si15 O28 Si14 150.9(4) . .
Si15 O29 Si16 167.8(5) . 4_675
Si16 O30 Si17 158.1(5) 4_675 .
Si18 O31 Si17 150.0(4) . .
Si14 O32 Si18 159.2(5) . .
Si19 O33 Si20 153.2(5) . .
Si20 O34 Si21 150.3(4) . .
Si21 O35 Si22 152.1(4) . .
Si23 O36 Si22 163.6(5) . .
Si24 O37 Si23 153.3(5) . .
Si24 O38 Si20 157.6(5) . .
Si20 O39 Si14 169.4(5) . .
Si17 O40 Si23 165.1(4) . .
Si10 O41 Si13 148.4(4) 4_575 .
Si4 O42 Si13 161.2(5) 4_575 .
Si4 O43 Si19 149.5(4) 4_575 .
Si18 O44 Si9 148.5(4) . 4_575
Si18 O45 Si3 157.0(5) . 4_575
Si3 O46 Si24 152.0(5) . 4_676
Si17 O47 Si1 149.2(4) . 2_656
Si7 O48 Si23 149.2(5) 2_656 .

loop_
_geom_bond_atom_site_label_1
_geom_bond_atom_site_label_2
_geom_bond_distance
_geom_bond_site_symmetry_2
C101 C102 0.90(5) 3_566
C101 C102 1.359(18) .
C101 C103 1.37(6) 3_566
C101 C101 1.45(6) 3_566
C102 C101 0.90(5) 3_566
C102 C103 1.446(19) .
C102 C102 1.79(7) 3_566
C103 C101 1.37(6) 3_566
C103 C104 1.56(2) .
C204 C203 1.523(19) .
C203 C202 1.515(18) .
C202 C201 1.353(18) .
C201 C201 1.98(6) 3_656
C301 C302 1.341(18) .
C302 C303 1.415(16) .
C303 C304 1.467(16) .
Si16 O30 1.582(6) 4_576
Si16 O29 1.595(6) 4_576
Si16 O16 1.599(6) .
Si16 O17 1.615(6) .
Si1 O1 1.580(6) .
Si1 O15 1.582(6) .
Si1 O16 1.601(6) .
Si1 O47 1.607(5) 2_646
Si2 O13 1.587(6) .
Si2 O2 1.588(6) .
Si2 O6 1.597(6) .
Si2 O1 1.599(6) .
Si3 O46 1.593(6) .
Si3 O3 1.595(6) .
Si3 O45 1.601(6) 4_676
Si3 O2 1.606(6) .
Si4 O42 1.584(6) 4_676
Si4 O3 1.589(6) .
Si4 O4 1.595(6) .
Si4 O43 1.599(6) 4_676
Si5 O14 1.603(7) .
Si5 O21 1.607(6) .
Si5 O4 1.608(6) .
Si5 O5 1.611(6) .
Si6 O6 1.598(6) .
Si6 O18 1.599(6) .
Si6 O19 1.599(6) .
Si6 O5 1.603(6) .
Si7 O48 1.577(6) 2_646
Si7 O17 1.582(6) .
Si7 O7 1.612(7) .
Si7 O23 1.615(8) .
Si8 O7 1.578(6) .
Si8 O13 1.585(6) .
Si8 O12 1.590(6) .
Si8 O8 1.615(6) .
Si9 O8 1.570(6) .
Si9 O25 1.587(7) .
Si9 O44 1.615(6) 4_676
Si9 O9 1.617(6) .
Si10 O9 1.596(6) .
Si10 O10 1.601(6) .
Si10 O41 1.602(6) 4_676
Si10 O26 1.618(7) .
Si11 O10 1.584(6) .
Si11 O14 1.589(7) .
Si11 O11 1.591(6) .
Si11 O22 1.599(6) .
Si12 O24 1.589(7) .
Si12 O12 1.596(6) .
Si12 O11 1.599(6) .
Si12 O20 1.607(6) .
Si13 O21 1.598(5) 2_646
Si13 O42 1.607(7) .
Si13 O27 1.610(6) .
Si13 O41 1.613(7) .
Si14 O32 1.592(6) .
Si14 O39 1.595(6) .
Si14 O27 1.601(6) .
Si14 O28 1.610(6) .
Si15 O28 1.588(6) .
Si15 O29 1.589(6) .
Si15 O20 1.591(6) 4_675
Si15 O19 1.595(6) 4_675
Si17 O40 1.580(7) .
Si17 O47 1.589(6) .
Si17 O31 1.603(6) .
Si17 O30 1.613(6) .
Si18 O31 1.587(6) .
Si18 O44 1.593(6) .
Si18 O45 1.601(6) .
Si18 O32 1.606(6) .
Si19 O23 1.584(8) .
Si19 O33 1.585(6) .
Si19 O22 1.608(6) 2_646
Si19 O43 1.616(6) .
Si20 O34 1.593(6) .
Si20 O39 1.594(6) .
Si20 O33 1.605(6) .
Si20 O38 1.612(6) .
Si21 O18 1.588(6) 4_675
Si21 O35 1.591(6) .
Si21 O34 1.606(6) .
Si21 O25 1.615(7) .
Si22 O36 1.596(7) .
Si22 O15 1.598(6) 4_675
Si22 O26 1.599(7) .
Si22 O35 1.635(6) .
Si23 O36 1.582(7) .
Si23 O40 1.603(7) .
Si23 O37 1.615(7) .
Si23 O48 1.618(6) .
Si24 O37 1.582(7) .
Si24 O38 1.590(6) .
Si24 O24 1.607(7) .
Si24 O46 1.610(6) 4_575
O15 Si22 1.598(6) 4_576
O18 Si21 1.588(6) 4_576
O19 Si15 1.595(6) 4_576
O20 Si15 1.591(6) 4_576
O21 Si13 1.598(5) 2_656
O22 Si19 1.608(6) 2_656
O29 Si16 1.595(6) 4_675
O30 Si16 1.583(6) 4_675
O41 Si10 1.602(6) 4_575
O42 Si4 1.583(6) 4_575
O43 Si4 1.599(6) 4_575
O44 Si9 1.615(6) 4_575
O45 Si3 1.601(6) 4_575
O46 Si24 1.611(6) 4_676
O47 Si1 1.607(5) 2_656
O48 Si7 1.577(6) 2_656
